data_7151090
loop_
_publ_author_name
'Cockroft, Scott L.'
'Perkins, Julie'
'Zonta, Cristiano'
'Adams, Harry'
'Spey, Sharon E.'
'Low, Caroline M. R.'
'Vinter, Jeremy G.'
'Lawson, Kevin R.'
'Urch, Christopher J.'
'Hunter, Christopher A.'

_publ_section_title
;
 Substituent effects on aromatic stacking interactions.
;
_journal_issue 7
_journal_name_full 'Organic &amp; biomolecular chemistry'
_journal_page_first 1062
_journal_page_last 1080
_journal_paper_doi 10.1039/b617576g
_journal_volume 5
_journal_year 2007
_chemical_formula_sum 'C10 H13 N O'
_chemical_formula_weight 163.21
_chemical_name_systematic
;

?

;
_space_group_IT_number 14
_symmetry_cell_setting monoclinic
_symmetry_space_group_name_Hall '-P 2yn'
_symmetry_space_group_name_H-M 'P 1 21/n 1'
_atom_sites_solution_hydrogens geom
_atom_sites_solution_primary direct
_atom_sites_solution_secondary difmap
_audit_creation_method SHELXL-97
_cell_angle_alpha 90.00
_cell_angle_beta 112.95(15)
_cell_angle_gamma 90.00
_cell_formula_units_Z 4
_cell_length_a 7.984(8)
_cell_length_b 16.218(14)
_cell_length_c 8.171(8)
_cell_measurement_reflns_used 237
_cell_measurement_temperature 150(2)
_cell_measurement_theta_max 22.37
_cell_measurement_theta_min 2.4
_cell_volume 974.3(19)
_computing_cell_refinement 'SIEMENS XSCANS'
_computing_data_collection 'SIEMENS XSCANS'
_computing_data_reduction 'SIEMENS XSCANS'
_computing_molecular_graphics 'SIEMENS SHELXTL'
_computing_publication_material 'SIEMENS SHELXTL'
_computing_structure_refinement 'SHELXL-97 (Sheldrick, 1997)'
_computing_structure_solution 'SHELXS-97 (Sheldrick, 1990)'
_diffrn_ambient_temperature 150(2)
_diffrn_detector_area_resol_mean 100
_diffrn_measured_fraction_theta_full 0.985
_diffrn_measured_fraction_theta_max 0.985
_diffrn_measurement_device_type 'siemens P4'
_diffrn_measurement_method 'OMEGA SCANS'
_diffrn_radiation_monochromator graphite
_diffrn_radiation_source 'fine-focus sealed tube'
_diffrn_radiation_type MoK\a
_diffrn_radiation_wavelength 0.71073
_diffrn_reflns_av_R_equivalents 0.0857
_diffrn_reflns_av_sigmaI/netI 0.1048
_diffrn_reflns_limit_h_max 9
_diffrn_reflns_limit_h_min -1
_diffrn_reflns_limit_k_max 19
_diffrn_reflns_limit_k_min -1
_diffrn_reflns_limit_l_max 9
_diffrn_reflns_limit_l_min -9
_diffrn_reflns_number 1918
_diffrn_reflns_theta_full 25.01
_diffrn_reflns_theta_max 25.01
_diffrn_reflns_theta_min 3.03
_diffrn_standards_decay_% 0
_diffrn_standards_interval_count 97
_diffrn_standards_number 3
_exptl_absorpt_coefficient_mu 0.072
_exptl_absorpt_correction_T_max 0.9914
_exptl_absorpt_correction_T_min 0.9773
_exptl_absorpt_correction_type multi-scan
_exptl_absorpt_process_details sadabs
_exptl_crystal_colour colourless
_exptl_crystal_density_diffrn 1.113
_exptl_crystal_density_method 'not measured'
_exptl_crystal_description block
_exptl_crystal_F_000 352
_exptl_crystal_size_max 0.32
_exptl_crystal_size_mid 0.32
_exptl_crystal_size_min 0.12
_refine_diff_density_max 0.287
_refine_diff_density_min -0.212
_refine_diff_density_rms 0.053
_refine_ls_extinction_coef 0.001(8)
_refine_ls_extinction_expression Fc^*^=kFc[1+0.001xFc^2^\l^3^/sin(2\q)]^-1/4^
_refine_ls_extinction_method SHELXL
_refine_ls_goodness_of_fit_ref 1.001
_refine_ls_hydrogen_treatment constr
_refine_ls_matrix_type full
_refine_ls_number_parameters 113
_refine_ls_number_reflns 1697
_refine_ls_number_restraints 0
_refine_ls_restrained_S_all 1.001
_refine_ls_R_factor_all 0.2053
_refine_ls_R_factor_gt 0.0930
_refine_ls_shift/su_max 0.000
_refine_ls_shift/su_mean 0.000
_refine_ls_structure_factor_coef Fsqd
_refine_ls_weighting_details 'calc w=1/[\s^2^(Fo^2^)+(0.1534P)^2^+0.0000P] where P=(Fo^2^+2Fc^2^)/3'
_refine_ls_weighting_scheme calc
_refine_ls_wR_factor_gt 0.2273
_refine_ls_wR_factor_ref 0.3073
_reflns_number_gt 710
_reflns_number_total 1697
_reflns_threshold_expression >2sigma(I)
_cod_data_source_file b617576g.txt
_cod_data_source_block och52
_cod_depositor_comments
;
The following automatic conversions were performed:
'_symmetry_cell_setting' value 'Monoclinic' changed to 'monoclinic'
according to '/home/saulius/struct/CIF-dictionaries/cif_core.dic'
dictionary named 'cif_core.dic' version 2.4.1 from
2010-06-29.

'_refine_ls_hydrogen_treatment' value 'CONSTR' changed to
'constr' according to '/home/saulius/struct/CIF-dictionaries/cif_core.dic'
dictionary named 'cif_core.dic' version 2.4.1 from 2010-06-29.

Automatic conversion script
Id: cif_fix_enum 1527 2010-12-29 10:47:43Z saulius 
;
_cod_original_cell_volume 974.3(16)
_cod_original_sg_symbol_H-M P2(1)/n
_cod_database_code 7151090

loop_
_symmetry_equiv_pos_as_xyz
'x, y, z'
'-x+1/2, y+1/2, -z+1/2'
'-x, -y, -z'
'x-1/2, -y-1/2, z-1/2'

loop_
_atom_site_label
_atom_site_type_symbol
_atom_site_fract_x
_atom_site_fract_y
_atom_site_fract_z
_atom_site_U_iso_or_equiv
_atom_site_adp_type
_atom_site_occupancy
_atom_site_symmetry_multiplicity
_atom_site_calc_flag
_atom_site_refinement_flags
_atom_site_disorder_assembly
_atom_site_disorder_group
O1 O 0.3810(5) 0.1903(2) 0.6027(5) 0.0740(13) Uani 1 1 d . . .
N1 N 0.1413(5) 0.2734(2) 0.4525(5) 0.0575(12) Uani 1 1 d . . .
H1A H 0.0482 0.2797 0.3545 0.069 Uiso 1 1 calc R . .
C1 C 0.1743(6) 0.3342(3) 0.5860(7) 0.0602(14) Uani 1 1 d . . .
C2 C 0.2171(7) 0.4151(4) 0.5490(8) 0.0740(17) Uani 1 1 d . . .
C3 C 0.2424(9) 0.4758(4) 0.6734(12) 0.109(3) Uani 1 1 d . . .
H3A H 0.2670 0.5295 0.6501 0.131 Uiso 1 1 calc R . .
C4 C 0.2311(10) 0.4567(6) 0.8333(13) 0.121(3) Uani 1 1 d . . .
H4A H 0.2527 0.4975 0.9190 0.146 Uiso 1 1 calc R . .
C5 C 0.1877(9) 0.3770(6) 0.8686(9) 0.105(2) Uani 1 1 d . . .
H5A H 0.1792 0.3657 0.9767 0.126 Uiso 1 1 calc R . .
C6 C 0.1574(7) 0.3151(4) 0.7455(8) 0.0736(17) Uani 1 1 d . . .
C7 C 0.1065(9) 0.2289(4) 0.7824(9) 0.099(2) Uani 1 1 d . . .
H7A H 0.2148 0.1964 0.8364 0.149 Uiso 1 1 calc R . .
H7B H 0.0288 0.2036 0.6728 0.149 Uiso 1 1 calc R . .
H7C H 0.0438 0.2321 0.8613 0.149 Uiso 1 1 calc R . .
C8 C 0.2374(9) 0.4343(4) 0.3781(10) 0.105(3) Uani 1 1 d . . .
H8A H 0.2593 0.4922 0.3728 0.158 Uiso 1 1 calc R . .
H8B H 0.1279 0.4192 0.2798 0.158 Uiso 1 1 calc R . .
H8C H 0.3379 0.4036 0.3725 0.158 Uiso 1 1 calc R . .
C9 C 0.2491(6) 0.2049(3) 0.4696(6) 0.0551(14) Uani 1 1 d . . .
C10 C 0.1907(7) 0.1497(3) 0.3108(7) 0.0777(18) Uani 1 1 d . . .
H10A H 0.2942 0.1357 0.2842 0.117 Uiso 1 1 calc R . .
H10B H 0.1021 0.1777 0.2108 0.117 Uiso 1 1 calc R . .
H10C H 0.1382 0.1004 0.3351 0.117 Uiso 1 1 calc R . .

loop_
_atom_site_aniso_label
_atom_site_aniso_U_11
_atom_site_aniso_U_22
_atom_site_aniso_U_33
_atom_site_aniso_U_23
_atom_site_aniso_U_13
_atom_site_aniso_U_12
O1 0.064(2) 0.069(2) 0.067(2) -0.0068(18) 0.0015(18) 0.0132(18)
N1 0.048(2) 0.055(3) 0.057(2) 0.002(2) 0.0064(18) -0.0024(19)
C1 0.045(3) 0.055(3) 0.066(3) -0.002(3) 0.006(2) 0.006(2)
C2 0.060(3) 0.055(3) 0.089(4) 0.003(3) 0.010(3) 0.008(3)
C3 0.095(5) 0.064(4) 0.136(6) -0.025(5) 0.008(5) 0.009(3)
C4 0.099(5) 0.098(6) 0.138(7) -0.061(6) 0.015(5) 0.012(5)
C5 0.082(5) 0.133(7) 0.090(5) -0.032(5) 0.022(4) 0.008(5)
C6 0.057(3) 0.080(4) 0.075(4) -0.008(3) 0.016(3) 0.005(3)
C7 0.098(5) 0.108(6) 0.102(5) 0.008(4) 0.050(4) -0.010(4)
C8 0.101(5) 0.065(4) 0.136(6) 0.023(4) 0.031(5) -0.008(3)
C9 0.049(3) 0.053(3) 0.053(3) 0.005(2) 0.009(2) -0.002(2)
C10 0.069(3) 0.070(4) 0.076(4) -0.011(3) 0.008(3) 0.000(3)

loop_
_atom_type_symbol
_atom_type_description
_atom_type_scat_dispersion_real
_atom_type_scat_dispersion_imag
_atom_type_scat_source
C C 0.0033 0.0016 'International Tables Vol C Tables 4.2.6.8 and 6.1.1.4'
H H 0.0000 0.0000 'International Tables Vol C Tables 4.2.6.8 and 6.1.1.4'
N N 0.0061 0.0033 'International Tables Vol C Tables 4.2.6.8 and 6.1.1.4'
O O 0.0106 0.0060 'International Tables Vol C Tables 4.2.6.8 and 6.1.1.4'

loop_
_geom_angle_atom_site_label_1
_geom_angle_atom_site_label_2
_geom_angle_atom_site_label_3
_geom_angle
_geom_angle_site_symmetry_1
_geom_angle_site_symmetry_3
_geom_angle_publ_flag
C9 N1 C1 124.2(4) . . ?
C6 C1 N1 120.5(5) . . ?
C6 C1 C2 121.6(5) . . ?
N1 C1 C2 117.8(5) . . ?
C3 C2 C1 118.9(7) . . ?
C3 C2 C8 120.2(7) . . ?
C1 C2 C8 120.9(5) . . ?
C2 C3 C4 119.7(7) . . ?
C3 C4 C5 121.1(7) . . ?
C6 C5 C4 120.8(8) . . ?
C5 C6 C1 117.9(6) . . ?
C5 C6 C7 120.8(7) . . ?
C1 C6 C7 121.3(5) . . ?
O1 C9 N1 122.7(4) . . ?
O1 C9 C10 122.2(5) . . ?
N1 C9 C10 115.1(4) . . ?

loop_
_geom_bond_atom_site_label_1
_geom_bond_atom_site_label_2
_geom_bond_distance
_geom_bond_site_symmetry_2
_geom_bond_publ_flag
O1 C9 1.206(5) . ?
N1 C9 1.379(6) . ?
N1 C1 1.417(7) . ?
C1 C6 1.396(8) . ?
C1 C2 1.418(7) . ?
C2 C3 1.372(9) . ?
C2 C8 1.499(9) . ?
C3 C4 1.379(11) . ?
C4 C5 1.397(11) . ?
C5 C6 1.374(9) . ?
C6 C7 1.519(8) . ?
C9 C10 1.493(7) . ?

loop_
_geom_torsion_atom_site_label_1
_geom_torsion_atom_site_label_2
_geom_torsion_atom_site_label_3
_geom_torsion_atom_site_label_4
_geom_torsion
_geom_torsion_site_symmetry_1
_geom_torsion_site_symmetry_2
_geom_torsion_site_symmetry_3
_geom_torsion_site_symmetry_4
_geom_torsion_publ_flag
C9 N1 C1 C6 -67.3(7) . . . . ?
C9 N1 C1 C2 115.3(5) . . . . ?
C6 C1 C2 C3 0.0(7) . . . . ?
N1 C1 C2 C3 177.4(5) . . . . ?
C6 C1 C2 C8 179.1(5) . . . . ?
N1 C1 C2 C8 -3.5(7) . . . . ?
C1 C2 C3 C4 1.9(9) . . . . ?
C8 C2 C3 C4 -177.2(6) . . . . ?
C2 C3 C4 C5 -2.3(11) . . . . ?
C3 C4 C5 C6 0.9(11) . . . . ?
C4 C5 C6 C1 1.0(9) . . . . ?
C4 C5 C6 C7 -178.8(6) . . . . ?
N1 C1 C6 C5 -178.8(5) . . . . ?
C2 C1 C6 C5 -1.5(8) . . . . ?
N1 C1 C6 C7 1.0(7) . . . . ?
C2 C1 C6 C7 178.3(5) . . . . ?
C1 N1 C9 O1 1.0(8) . . . . ?
C1 N1 C9 C10 -179.0(5) . . . . ?

loop_
_cod_related_entry_id
_cod_related_entry_database
_cod_related_entry_code
1 ChemSpider 15753
